data_9015531
loop_
_publ_author_name
'Averbuch-Pouchot, M. T.'
'Durif, A.'
'Guitel, J. C.'

_publ_section_title
;
 Etude a basse temperature du trimetaphosphate de cadmium tetradeca-
 hydrate Cd3 (P3 O9)2 (H2 O)14
;
_journal_issue 5
_journal_name_full 'Acta Crystallographica, Section B'
_journal_page_first 1533
_journal_page_last 1535
_journal_paper_doi 10.1107/S0567740876005712
_journal_volume 32
_journal_year 1976
_chemical_formula_sum 'Cd O10 P2'
_space_group_IT_number 147
_symmetry_space_group_name_Hall '-P 3'
_symmetry_space_group_name_H-M 'P -3'
_cell_angle_alpha 90
_cell_angle_beta 90
_cell_angle_gamma 120
_cell_length_a 12.285
_cell_length_b 12.285
_cell_length_c 5.494
_cell_formula_units_Z 3
_cell_volume 718.075
_database_code_amcsd 0009560
_exptl_crystal_density_diffrn 2.320
_cod_duplicate_entry 1007003
_cod_original_formula_sum 'Cd P2 O10'
_cod_database_code 9015531
_amcsd_formula_title 'Cd3 H28 O32 P6'

loop_
_space_group_symop_operation_xyz
x,y,z
y,-x+y,-z
-x+y,-x,z
-x,-y,-z
-y,x-y,z
x-y,x,-z

loop_
_atom_site_label
_atom_site_fract_x
_atom_site_fract_y
_atom_site_fract_z
Cd1 0.50000 0.50000 0.00000
P1 0.54217 0.35524 0.49038
O1 0.54130 0.22670 0.53380
O2 0.64560 0.15800 0.22200
O3 0.09180 0.46330 0.33180
O4 0.89730 0.28150 -0.00730
O5 0.24540 0.04080 0.52480

loop_
_cod_related_entry_id
_cod_related_entry_database
_cod_related_entry_code
1 AMCSD 0009560
